data_1562256
loop_
_publ_author_name
'Chen, Mao-Long'
'Shi, Yan-Ru'
'Yang, Yu-Chen'
'Zhou, Zhao-Hui'

_publ_section_title
;
 Acidic 1,3-propanediaminetetraacetato lanthanides with luminescent and
 catalytic ester hydrolysis properties
;
_journal_name_full 'Journal of Solid State Chemistry'
_journal_page_first 265
_journal_page_last 273
_journal_paper_doi 10.1016/j.jssc.2014.07.037
_journal_volume 219
_journal_year 2014
_chemical_formula_moiety 'C11 H20 N2 O10 Sm, Cl, 2(H2 O)'
_chemical_formula_sum 'C11 H24 Cl N2 O12 Sm'
_chemical_formula_weight 562.12
_space_group_crystal_system triclinic
_space_group_IT_number 2
_space_group_name_Hall '-P 1'
_space_group_name_H-M_alt 'P -1'
_atom_sites_solution_hydrogens geom
_atom_sites_solution_primary direct
_atom_sites_solution_secondary difmap
_cell_angle_alpha 75.024(6)
_cell_angle_beta 70.317(7)
_cell_angle_gamma 70.834(6)
_cell_formula_units_Z 2
_cell_length_a 9.4666(7)
_cell_length_b 9.5085(6)
_cell_length_c 11.3010(8)
_cell_measurement_reflns_used 2487
_cell_measurement_temperature 173(2)
_cell_measurement_theta_max 27.7670
_cell_measurement_theta_min 3.8750
_cell_volume 892.13(12)
_computing_molecular_graphics
;
O. V. Dolomanov, L. J. Bourhis, R. J. Gildea, J. A. K. Howard and H. Puschmann,
OLEX2: a complete structure solution, refinement and analysis program.
J. Appl. Cryst. (2009). 42, 339-341.
;
_computing_publication_material
;
O. V. Dolomanov, L. J. Bourhis, R. J. Gildea, J. A. K. Howard and H. Puschmann,
OLEX2: a complete structure solution, refinement and analysis program.
J. Appl. Cryst. (2009). 42, 339-341.
;
_computing_structure_refinement
;
XL, G.M. Sheldrick, Acta Cryst.
(2008). A64, 112-122
;
_computing_structure_solution 'SHELXS-97 (Sheldrick, 1990)'
_diffrn_ambient_temperature 173.15
_diffrn_measured_fraction_theta_full 0.996
_diffrn_measured_fraction_theta_max 0.996
_diffrn_radiation_monochromator graphite
_diffrn_radiation_type 'MO K\a'
_diffrn_radiation_wavelength 0.71073
_diffrn_reflns_av_R_equivalents 0.0377
_diffrn_reflns_av_unetI/netI 0.0692
_diffrn_reflns_limit_h_max 11
_diffrn_reflns_limit_h_min -11
_diffrn_reflns_limit_k_max 11
_diffrn_reflns_limit_k_min -11
_diffrn_reflns_limit_l_max 11
_diffrn_reflns_limit_l_min -14
_diffrn_reflns_number 5999
_diffrn_reflns_theta_full 26.50
_diffrn_reflns_theta_max 26.50
_diffrn_reflns_theta_min 3.25
_diffrn_source 'fine-focus sealed tube'
_diffrn_source_current n/a
_diffrn_source_voltage n/a
_exptl_absorpt_coefficient_mu 3.508
_exptl_absorpt_correction_T_max 0.8441
_exptl_absorpt_correction_T_min 0.4192
_exptl_absorpt_correction_type multi-scan
_exptl_absorpt_process_details
;
CrysAlisPro, Agilent Technologies,
Version 1.171.36.24 (release 03-12-2012 CrysAlis171 .NET)
(compiled Dec  3 2012,18:21:49)
Empirical absorption correction using spherical harmonics,
 implemented in SCALE3 ABSPACK scaling algorithm.
;
_exptl_crystal_density_diffrn 2.093
_exptl_crystal_density_method 'not measured'
_exptl_crystal_F_000 558
_exptl_crystal_size_max 0.30
_exptl_crystal_size_mid 0.15
_exptl_crystal_size_min 0.05
_refine_diff_density_max 0.888
_refine_diff_density_min -1.027
_refine_diff_density_rms 0.162
_refine_ls_extinction_method none
_refine_ls_goodness_of_fit_ref 1.032
_refine_ls_hydrogen_treatment mixed
_refine_ls_matrix_type full
_refine_ls_number_parameters 252
_refine_ls_number_reflns 3671
_refine_ls_number_restraints 0
_refine_ls_restrained_S_all 1.032
_refine_ls_R_factor_all 0.0403
_refine_ls_R_factor_gt 0.0343
_refine_ls_shift/su_max 0.000
_refine_ls_shift/su_mean 0.000
_refine_ls_structure_factor_coef Fsqd
_refine_ls_weighting_details 'calc w=1/[\s^2^(Fo^2^)+(0.0096P)^2^+0.0000P] where P=(Fo^2^+2Fc^2^)/3'
_refine_ls_weighting_scheme calc
_refine_ls_wR_factor_gt 0.0623
_refine_ls_wR_factor_ref 0.0649
_reflns_number_gt 3319
_reflns_number_total 3671
_reflns_threshold_expression >2sigma(I)
_cod_data_source_file JSSC-2014-219-265.cif
_cod_data_source_block 12
_cod_original_cell_volume 892.13(11)
_cod_database_code 1562256

loop_
_space_group_symop_id
_space_group_symop_operation_xyz
1 'x, y, z'
2 '-x, -y, -z'

loop_
_atom_site_label
_atom_site_type_symbol
_atom_site_fract_x
_atom_site_fract_y
_atom_site_fract_z
_atom_site_U_iso_or_equiv
_atom_site_adp_type
_atom_site_occupancy
_atom_site_symmetry_multiplicity
_atom_site_calc_flag
_atom_site_refinement_flags
_atom_site_disorder_assembly
_atom_site_disorder_group
Sm1 Sm -0.07498(3) 0.15172(2) 0.36267(2) 0.00817(8) Uani 1 1 d . . .
Cl1 Cl -0.37125(16) 0.69334(14) 0.38601(13) 0.0275(3) Uani 1 1 d . . .
C1 C 0.4466(5) 0.1122(5) 0.3493(4) 0.0132(10) Uani 1 1 d . . .
H1A H 0.4572 0.1595 0.4132 0.016 Uiso 1 1 calc R . .
H1B H 0.5309 0.0174 0.3401 0.016 Uiso 1 1 calc R . .
C2 C 0.2906(5) 0.0760(5) 0.3960(4) 0.0120(10) Uani 1 1 d . . .
C3 C 0.6023(5) 0.1563(5) 0.1201(5) 0.0153(10) Uani 1 1 d . . .
H3A H 0.5945 0.2234 0.0381 0.018 Uiso 1 1 calc R . .
H3B H 0.5981 0.0559 0.1136 0.018 Uiso 1 1 calc R . .
C4 C 0.7591(6) 0.1400(5) 0.1376(5) 0.0134(10) Uani 1 1 d . . .
C5 C -0.0544(5) 0.6342(4) 0.1539(4) 0.0108(10) Uani 1 1 d . . .
H5A H 0.0137 0.6601 0.0678 0.013 Uiso 1 1 calc R . .
H5B H -0.1481 0.7204 0.1686 0.013 Uiso 1 1 calc R . .
C6 C -0.1030(5) 0.4960(5) 0.1580(4) 0.0110(10) Uani 1 1 d . . .
C7 C 0.0176(6) 0.7626(5) 0.2774(4) 0.0167(11) Uani 1 1 d . . .
H7A H -0.0861 0.8298 0.2728 0.020 Uiso 1 1 calc R . .
H7B H 0.0967 0.8068 0.2093 0.020 Uiso 1 1 calc R . .
C8 C 0.0388(5) 0.7592(5) 0.4058(5) 0.0133(10) Uani 1 1 d . . .
C9 C 0.4582(6) 0.3755(5) 0.2329(5) 0.0156(11) Uani 1 1 d . . .
H9A H 0.4972 0.4297 0.1464 0.019 Uiso 1 1 calc R . .
H9B H 0.5287 0.3682 0.2834 0.019 Uiso 1 1 calc R . .
C10 C 0.2950(6) 0.4678(5) 0.2948(5) 0.0166(11) Uani 1 1 d . . .
H10A H 0.2446 0.4047 0.3715 0.020 Uiso 1 1 calc R . .
H10B H 0.3026 0.5557 0.3215 0.020 Uiso 1 1 calc R . .
C11 C 0.1977(6) 0.5219(5) 0.2014(5) 0.0180(11) Uani 1 1 d . . .
H11A H 0.1956 0.4328 0.1728 0.022 Uiso 1 1 calc R . .
H11B H 0.2497 0.5850 0.1257 0.022 Uiso 1 1 calc R . .
N1 N 0.4640(4) 0.2175(4) 0.2231(3) 0.0110(8) Uani 1 1 d . . .
H1 H 0.3774 0.2276 0.1970 0.013 Uiso 1 1 calc R . .
N2 N 0.0310(4) 0.6120(4) 0.2517(4) 0.0111(8) Uani 1 1 d . . .
H2 H -0.0159 0.5565 0.3268 0.013 Uiso 1 1 calc R . .
O1 O 0.1953(4) 0.1433(3) 0.3303(3) 0.0135(7) Uani 1 1 d . . .
O2 O 0.2705(4) -0.0180(3) 0.4969(3) 0.0146(7) Uani 1 1 d . . .
O3 O 0.7657(4) 0.1337(4) 0.2484(3) 0.0166(7) Uani 1 1 d . . .
O4 O 0.8694(4) 0.1313(4) 0.0391(3) 0.0248(8) Uani 1 1 d . . .
O5 O -0.0550(4) 0.3788(3) 0.2328(3) 0.0183(8) Uani 1 1 d . . .
O6 O -0.1839(4) 0.5069(3) 0.0887(3) 0.0188(8) Uani 1 1 d . . .
O7 O 0.0320(4) 0.6497(3) 0.4916(3) 0.0201(8) Uani 1 1 d . . .
O8 O 0.0554(4) 0.8836(3) 0.4180(3) 0.0114(7) Uani 1 1 d . . .
O1W O -0.3103(4) 0.3389(3) 0.4468(3) 0.0223(8) Uani 1 1 d . . .
H1WA H -0.3105 0.4261 0.3982 0.033 Uiso 1 1 d R . .
H1WB H -0.3922 0.3143 0.4497 0.033 Uiso 1 1 d R . .
O2W O 0.1001(4) 0.0740(3) 0.1551(3) 0.0132(7) Uani 1 1 d . . .
H2WA H 0.1874 0.1093 0.1046 0.020 Uiso 1 1 d R . .
H2WB H 0.0451 0.0837 0.0931 0.020 Uiso 1 1 d R . .
O3W O 0.4158(5) -0.1625(5) 0.1888(4) 0.0467(12) Uani 1 1 d G . .
H3WA H 0.3221 -0.1099 0.2104 0.070 Uiso 1 1 d G . .
H3WB H 0.4482 -0.2012 0.2547 0.070 Uiso 1 1 d G . .
O4W O 0.3224(4) 0.2290(4) 0.0229(3) 0.0231(8) Uani 1 1 d G . .
H4WA H 0.3983 0.2151 -0.0435 0.035 Uiso 1 1 d G . .
H4WB H 0.2916 0.3215 -0.0342 0.035 Uiso 1 1 d G . .

loop_
_atom_site_aniso_label
_atom_site_aniso_U_11
_atom_site_aniso_U_22
_atom_site_aniso_U_33
_atom_site_aniso_U_23
_atom_site_aniso_U_13
_atom_site_aniso_U_12
Sm1 0.00898(13) 0.00817(12) 0.00823(13) 0.00086(9) -0.00438(10) -0.00306(8)
Cl1 0.0239(7) 0.0236(7) 0.0283(8) -0.0073(6) 0.0019(6) -0.0048(5)
C1 0.011(3) 0.015(2) 0.011(2) 0.005(2) -0.005(2) -0.0031(19)
C2 0.012(3) 0.012(2) 0.014(3) -0.006(2) -0.002(2) -0.0032(18)
C3 0.014(3) 0.020(3) 0.014(3) -0.003(2) -0.007(2) -0.003(2)
C4 0.015(3) 0.013(2) 0.015(3) -0.001(2) -0.006(2) -0.0068(19)
C5 0.015(3) 0.008(2) 0.009(2) -0.0004(18) -0.006(2) -0.0009(18)
C6 0.009(2) 0.014(2) 0.007(2) -0.0013(19) -0.0004(19) -0.0025(18)
C7 0.026(3) 0.011(2) 0.019(3) -0.003(2) -0.012(2) -0.005(2)
C8 0.006(2) 0.018(2) 0.018(3) -0.008(2) -0.005(2) 0.0002(18)
C9 0.015(3) 0.014(2) 0.021(3) -0.002(2) -0.009(2) -0.0044(19)
C10 0.016(3) 0.014(2) 0.024(3) -0.006(2) -0.010(2) -0.0023(19)
C11 0.013(3) 0.022(3) 0.021(3) -0.007(2) -0.007(2) -0.001(2)
N1 0.012(2) 0.0097(18) 0.011(2) 0.0024(16) -0.0045(17) -0.0045(15)
N2 0.012(2) 0.0107(19) 0.012(2) -0.0020(16) -0.0050(17) -0.0035(15)
O1 0.0129(18) 0.0161(17) 0.0123(18) 0.0006(14) -0.0053(15) -0.0054(13)
O2 0.0135(18) 0.0175(17) 0.0135(18) 0.0064(14) -0.0058(15) -0.0099(14)
O3 0.0133(19) 0.0286(19) 0.0106(18) -0.0015(15) -0.0049(15) -0.0088(14)
O4 0.013(2) 0.044(2) 0.019(2) -0.0094(17) -0.0031(17) -0.0068(16)
O5 0.025(2) 0.0122(17) 0.0173(19) 0.0038(15) -0.0077(17) -0.0068(14)
O6 0.026(2) 0.0170(17) 0.021(2) -0.0060(15) -0.0132(17) -0.0072(15)
O7 0.026(2) 0.0144(17) 0.0170(19) 0.0034(15) -0.0046(17) -0.0075(15)
O8 0.0172(19) 0.0083(15) 0.0110(17) -0.0034(13) -0.0057(15) -0.0030(13)
O1W 0.019(2) 0.0147(17) 0.031(2) -0.0022(16) -0.0036(18) -0.0063(14)
O2W 0.0157(19) 0.0196(17) 0.0079(17) -0.0003(14) -0.0046(14) -0.0095(14)
O3W 0.036(3) 0.057(3) 0.033(3) -0.015(2) -0.005(2) 0.007(2)
O4W 0.018(2) 0.030(2) 0.019(2) 0.0030(17) -0.0067(17) -0.0077(16)

loop_
_atom_type_symbol
_atom_type_description
_atom_type_scat_dispersion_real
_atom_type_scat_dispersion_imag
_atom_type_scat_source
C C 0.0033 0.0016 'International Tables Vol C Tables 4.2.6.8 and 6.1.1.4'
H H 0.0000 0.0000 'International Tables Vol C Tables 4.2.6.8 and 6.1.1.4'
Cl Cl 0.1484 0.1585 'International Tables Vol C Tables 4.2.6.8 and 6.1.1.4'
N N 0.0061 0.0033 'International Tables Vol C Tables 4.2.6.8 and 6.1.1.4'
O O 0.0106 0.0060 'International Tables Vol C Tables 4.2.6.8 and 6.1.1.4'
Sm Sm -0.1638 3.4418 'International Tables Vol C Tables 4.2.6.8 and 6.1.1.4'

loop_
_geom_angle_atom_site_label_1
_geom_angle_atom_site_label_2
_geom_angle_atom_site_label_3
_geom_angle
_geom_angle_site_symmetry_1
_geom_angle_site_symmetry_3
O1 Sm1 Sm1 71.99(7) . 2_556
O1 Sm1 O2 139.19(10) . 2_556
O1 Sm1 O8 74.75(10) . 1_545
O1 Sm1 O8 76.56(10) . 2_566
O1 Sm1 O2W 66.98(10) . .
O2 Sm1 Sm1 67.38(7) 2_556 2_556
O2 Sm1 O8 73.37(10) 2_556 2_566
O2 Sm1 O2W 122.05(10) 2_556 .
O3 Sm1 Sm1 127.47(7) 1_455 2_556
O3 Sm1 O1 139.35(11) 1_455 .
O3 Sm1 O2 69.41(10) 1_455 2_556
O3 Sm1 O8 142.00(10) 1_455 2_566
O3 Sm1 O8 100.64(10) 1_455 1_545
O3 Sm1 O1W 80.74(11) 1_455 .
O3 Sm1 O2W 72.77(11) 1_455 .
O5 Sm1 Sm1 144.09(8) . 2_556
O5 Sm1 O1 77.70(11) . .
O5 Sm1 O2 141.35(11) . 2_556
O5 Sm1 O3 88.24(11) . 1_455
O5 Sm1 O8 117.63(10) . 2_566
O5 Sm1 O8 146.67(11) . 1_545
O5 Sm1 O1W 73.62(11) . .
O5 Sm1 O2W 77.04(11) . .
O8 Sm1 Sm1 36.90(7) 1_545 2_556
O8 Sm1 Sm1 36.60(7) 2_566 2_556
O8 Sm1 O2 70.72(10) 1_545 2_556
O8 Sm1 O8 73.50(11) 1_545 2_566
O8 Sm1 O2W 136.80(10) 2_566 .
O8 Sm1 O2W 75.17(10) 1_545 .
O1W Sm1 Sm1 111.82(8) . 2_556
O1W Sm1 O1 129.16(10) . .
O1W Sm1 O2 71.97(10) . 2_556
O1W Sm1 O8 80.83(11) . 2_566
O1W Sm1 O8 139.30(10) . 1_545
O1W Sm1 O2W 140.72(11) . .
O2W Sm1 Sm1 107.29(7) . 2_556
H1A C1 H1B 108.0 . .
C2 C1 H1A 109.3 . .
C2 C1 H1B 109.3 . .
N1 C1 H1A 109.3 . .
N1 C1 H1B 109.3 . .
N1 C1 C2 111.6(4) . .
O1 C2 C1 117.2(4) . .
O2 C2 C1 115.6(4) . .
O2 C2 O1 127.2(4) . .
H3A C3 H3B 107.5 . .
C4 C3 H3A 108.4 . .
C4 C3 H3B 108.4 . .
N1 C3 H3A 108.4 . .
N1 C3 H3B 108.4 . .
N1 C3 C4 115.5(4) . .
O3 C4 C3 117.9(4) . .
O4 C4 C3 115.2(4) . .
O4 C4 O3 126.8(4) . .
H5A C5 H5B 107.8 . .
C6 C5 H5A 109.0 . .
C6 C5 H5B 109.0 . .
N2 C5 H5A 109.0 . .
N2 C5 H5B 109.0 . .
N2 C5 C6 113.0(3) . .
O5 C6 C5 116.1(4) . .
O6 C6 C5 117.8(4) . .
O6 C6 O5 126.1(4) . .
H7A C7 H7B 107.6 . .
C8 C7 H7A 108.6 . .
C8 C7 H7B 108.6 . .
N2 C7 H7A 108.6 . .
N2 C7 H7B 108.6 . .
N2 C7 C8 114.4(4) . .
O7 C8 C7 122.2(4) . .
O7 C8 O8 123.7(4) . .
O8 C8 C7 114.1(4) . .
H9A C9 H9B 107.7 . .
C10 C9 H9A 108.9 . .
C10 C9 H9B 108.9 . .
N1 C9 H9A 108.9 . .
N1 C9 H9B 108.9 . .
N1 C9 C10 113.6(4) . .
C9 C10 H10A 109.6 . .
C9 C10 H10B 109.6 . .
H10A C10 H10B 108.1 . .
C11 C10 C9 110.1(4) . .
C11 C10 H10A 109.6 . .
C11 C10 H10B 109.6 . .
C10 C11 H11A 108.4 . .
C10 C11 H11B 108.4 . .
C10 C11 N2 115.7(4) . .
H11A C11 H11B 107.4 . .
N2 C11 H11A 108.4 . .
N2 C11 H11B 108.4 . .
C1 N1 C9 113.4(3) . .
C1 N1 H1 105.9 . .
C3 N1 C1 113.9(3) . .
C3 N1 C9 111.1(3) . .
C3 N1 H1 105.9 . .
C9 N1 H1 105.9 . .
C5 N2 C11 108.0(3) . .
C5 N2 H2 108.7 . .
C7 N2 C5 108.9(3) . .
C7 N2 C11 113.7(4) . .
C7 N2 H2 108.7 . .
C11 N2 H2 108.7 . .
C2 O1 Sm1 133.0(3) . .
C2 O2 Sm1 139.9(3) . 2_556
C4 O3 Sm1 143.0(3) . 1_655
C6 O5 Sm1 152.5(3) . .
Sm1 O8 Sm1 106.50(11) 1_565 2_566
C8 O8 Sm1 106.7(3) . 2_566
C8 O8 Sm1 133.8(3) . 1_565
Sm1 O1W H1WA 109.7 . .
Sm1 O1W H1WB 110.7 . .
H1WA O1W H1WB 108.4 . .
Sm1 O2W H2WA 125.7 . .
Sm1 O2W H2WB 113.8 . .
H2WA O2W H2WB 102.7 . .
H3WA O3W H3WB 109.5 . .
H4WA O4W H4WB 79.7 . .

loop_
_geom_bond_atom_site_label_1
_geom_bond_atom_site_label_2
_geom_bond_distance
_geom_bond_site_symmetry_2
Sm1 O1 2.437(3) .
Sm1 O2 2.467(3) 2_556
Sm1 O3 2.359(3) 1_455
Sm1 O5 2.301(3) .
Sm1 O8 2.475(3) 2_566
Sm1 O8 2.458(3) 1_545
Sm1 O1W 2.425(3) .
Sm1 O2W 2.504(3) .
C1 H1A 0.9900 .
C1 H1B 0.9900 .
C1 C2 1.515(6) .
C1 N1 1.508(5) .
C2 O1 1.265(5) .
C2 O2 1.255(5) .
C3 H3A 0.9900 .
C3 H3B 0.9900 .
C3 C4 1.516(6) .
C3 N1 1.494(6) .
C4 O3 1.260(5) .
C4 O4 1.242(6) .
C5 H5A 0.9900 .
C5 H5B 0.9900 .
C5 C6 1.514(5) .
C5 N2 1.513(5) .
C6 O5 1.266(5) .
C6 O6 1.233(5) .
C7 H7A 0.9900 .
C7 H7B 0.9900 .
C7 C8 1.521(6) .
C7 N2 1.490(5) .
C8 O7 1.229(5) .
C8 O8 1.290(5) .
C9 H9A 0.9900 .
C9 H9B 0.9900 .
C9 C10 1.531(6) .
C9 N1 1.517(5) .
C10 H10A 0.9900 .
C10 H10B 0.9900 .
C10 C11 1.513(6) .
C11 H11A 0.9900 .
C11 H11B 0.9900 .
C11 N2 1.519(6) .
N1 H1 0.9300 .
N2 H2 0.9300 .
O2 Sm1 2.467(3) 2_556
O3 Sm1 2.359(3) 1_655
O8 Sm1 2.475(3) 2_566
O8 Sm1 2.458(3) 1_565
O1W H1WA 0.8683 .
O1W H1WB 0.8689 .
O2W H2WA 0.9414 .
O2W H2WB 0.9757 .
O3W H3WA 0.8501 .
O3W H3WB 0.8499 .
O4W H4WA 0.8501 .
O4W H4WB 0.9694 .

loop_
_geom_torsion_atom_site_label_1
_geom_torsion_atom_site_label_2
_geom_torsion_atom_site_label_3
_geom_torsion_atom_site_label_4
_geom_torsion
_geom_torsion_site_symmetry_1
_geom_torsion_site_symmetry_2
_geom_torsion_site_symmetry_3
_geom_torsion_site_symmetry_4
Sm1 Sm1 O1 C2 -6.9(3) 2_556 . . .
Sm1 Sm1 O5 C6 -162.8(6) 2_556 . . .
C1 C2 O1 Sm1 -173.8(3) . . . .
C1 C2 O2 Sm1 -176.9(3) . . . 2_556
C2 C1 N1 C3 -122.7(4) . . . .
C2 C1 N1 C9 108.9(4) . . . .
C3 C4 O3 Sm1 -165.3(3) . . . 1_655
C4 C3 N1 C1 -68.0(5) . . . .
C4 C3 N1 C9 61.5(5) . . . .
C5 C6 O5 Sm1 153.0(5) . . . .
C6 C5 N2 C7 -157.4(4) . . . .
C6 C5 N2 C11 78.7(4) . . . .
C7 C8 O8 Sm1 177.5(3) . . . 2_566
C7 C8 O8 Sm1 43.3(6) . . . 1_565
C8 C7 N2 C5 156.9(4) . . . .
C8 C7 N2 C11 -82.6(5) . . . .
C9 C10 C11 N2 178.5(4) . . . .
C10 C9 N1 C1 -73.2(5) . . . .
C10 C9 N1 C3 157.0(4) . . . .
C10 C11 N2 C5 -171.0(3) . . . .
C10 C11 N2 C7 68.0(5) . . . .
N1 C1 C2 O1 -4.3(6) . . . .
N1 C1 C2 O2 176.0(4) . . . .
N1 C3 C4 O3 21.0(6) . . . .
N1 C3 C4 O4 -160.4(4) . . . .
N1 C9 C10 C11 -75.9(5) . . . .
N2 C5 C6 O5 -6.1(6) . . . .
N2 C5 C6 O6 174.5(4) . . . .
N2 C7 C8 O7 -15.6(7) . . . .
N2 C7 C8 O8 168.0(4) . . . .
O1 Sm1 O5 C6 164.4(7) . . . .
O1 C2 O2 Sm1 3.4(8) . . . 2_556
O2 Sm1 O1 C2 -12.4(4) 2_556 . . .
O2 Sm1 O5 C6 -30.2(7) 2_556 . . .
O2 C2 O1 Sm1 5.9(7) . . . .
O3 Sm1 O1 C2 -134.0(4) 1_455 . . .
O3 Sm1 O5 C6 22.8(7) 1_455 . . .
O4 C4 O3 Sm1 16.3(8) . . . 1_655
O5 Sm1 O1 C2 153.6(4) . . . .
O6 C6 O5 Sm1 -27.6(10) . . . .
O7 C8 O8 Sm1 -133.0(4) . . . 1_565
O7 C8 O8 Sm1 1.2(5) . . . 2_566
O8 Sm1 O1 C2 -45.3(4) 1_545 . . .
O8 Sm1 O1 C2 30.9(4) 2_566 . . .
O8 Sm1 O5 C6 129.6(6) 1_545 . . .
O8 Sm1 O5 C6 -128.1(6) 2_566 . . .
O1W Sm1 O1 C2 97.0(4) . . . .
O1W Sm1 O5 C6 -58.1(6) . . . .
O2W Sm1 O1 C2 -125.4(4) . . . .
O2W Sm1 O5 C6 95.5(7) . . . .
